data_2009975
loop_
_publ_author_name
'Soma Ghosh'
'Monika Mukherjee'
'Alok K. Mukherjee'
'Sasankasekhar Mohanta'
'Madeleine Helliwell'

_publ_section_title
;
 A mononuclear oxovanadium(IV) complex [VO(H~2~<i>L</i>)(SO~4~)].5H~2~O
 derived from a potentially dinucleating tetraaminodiphenol macrocyclic
 ligand (H~2~<i>L</i>)
;
_journal_issue 8
_journal_name_full 'Acta Crystallographica Section C'
_journal_page_first 1204
_journal_page_last 1207
_journal_paper_doi 10.1107/S0108270194002209
_journal_volume 50
_journal_year 1994
_chemical_formula_moiety 'C23 H44 N4 O12 S V'
_chemical_formula_sum 'C23 H44 N4 O12 S V'
_chemical_formula_weight 651.62
_chemical_name_systematic
;(1,5,13,17-tetraamino-9,21-dimethylicosatri-7,9,11,19,21,23-hexen-24,25-diol-
\k^2^N,\k^2^O)oxo(sulfato)vanadium(IV)
 pentahydrate
;
_space_group_IT_number 14
_symmetry_cell_setting monoclinic
_symmetry_space_group_name_Hall '-P 2ybc'
_symmetry_space_group_name_H-M 'P 1 21/c 1'
_audit_creation_method SHELXL
_cell_angle_alpha 90.00
_cell_angle_beta 101.46(6)
_cell_angle_gamma 90.00
_cell_formula_units_Z 4
_cell_length_a 12.180(10)
_cell_length_b 12.160(10)
_cell_length_c 20.580(10)
_cell_measurement_reflns_used 20
_cell_measurement_temperature 293(2)
_cell_measurement_theta_max 15
_cell_measurement_theta_min 10
_cell_volume 2987(4)
_computing_cell_refinement 'AFC-5R software'
_computing_data_collection 'AFC-5R software'
_computing_data_reduction 'AFC-5R software'
_computing_molecular_graphics
; ORTEPII (Johnson, 1976); PLUTO NRCVAX (Gabe, Le Page, Charland, Lee &
 White, 1989)
;
_computing_publication_material
;SHELXL93 (Sheldrick, 1993); software for geometric calculations: PARST
(Nardelli, 1983)
;
_computing_structure_refinement 'SHELXL93 (Sheldrick, 1993)'
_computing_structure_solution 'SHELX76 (Sheldrick, 1976)'
_diffrn_ambient_temperature 293(2)
_diffrn_measurement_device 'AFC5R diffractometer'
_diffrn_measurement_method 2\q-\w
_diffrn_radiation_monochromator graphite
_diffrn_radiation_source 'rotating anode'
_diffrn_radiation_type CuK\a
_diffrn_radiation_wavelength 1.54180
_diffrn_reflns_av_R_equivalents 0.0622
_diffrn_reflns_av_sigmaI/netI 0.0850
_diffrn_reflns_limit_h_max 13
_diffrn_reflns_limit_h_min 0
_diffrn_reflns_limit_k_max 13
_diffrn_reflns_limit_k_min -1
_diffrn_reflns_limit_l_max 22
_diffrn_reflns_limit_l_min -23
_diffrn_reflns_number 4689
_diffrn_reflns_theta_max 60.21
_diffrn_reflns_theta_min 3.70
_diffrn_standards_decay_% 4.6
_diffrn_standards_interval_count 150
_diffrn_standards_number 3
_exptl_absorpt_coefficient_mu 4.004
_exptl_absorpt_correction_T_max 1.000
_exptl_absorpt_correction_T_min 0.853
_exptl_absorpt_correction_type empirical
_exptl_crystal_colour brown
_exptl_crystal_density_diffrn 1.45
_exptl_crystal_density_meas 1.46
_exptl_crystal_density_method 'flotation in?'
_exptl_crystal_description prismatic
_exptl_crystal_F_000 1380
_exptl_crystal_size_max 0.20
_exptl_crystal_size_mid 0.17
_exptl_crystal_size_min 0.10
_refine_diff_density_max 0.461
_refine_diff_density_min -0.784
_refine_ls_extinction_method none
_refine_ls_goodness_of_fit_all 1.114
_refine_ls_goodness_of_fit_obs 1.050
_refine_ls_hydrogen_treatment isotropic
_refine_ls_matrix_type full
_refine_ls_number_parameters 458
_refine_ls_number_reflns 4396
_refine_ls_number_restraints 22
_refine_ls_restrained_S_all 1.194
_refine_ls_restrained_S_obs 1.046
_refine_ls_R_factor_all 0.1312
_refine_ls_R_factor_obs 0.0705
_refine_ls_shift/esd_max -0.165
_refine_ls_shift/esd_mean 0.009
_refine_ls_structure_factor_coef Fsqd
_refine_ls_weighting_scheme
; calc w=1/[\s^2^(Fo^2^) + (0.0291P)^2^ + 18.2674P]
 where P=(Fo^2^ + 2Fc^2^)/3
;
_refine_ls_wR_factor_all 0.2094
_refine_ls_wR_factor_obs 0.1487
_reflns_number_observed 3018
_reflns_number_total 4451
_reflns_observed_criterion >2sigma(I)
_cod_data_source_file li1097.cif
_cod_data_source_block van
_cod_original_cell_volume 2987.(4)
_cod_original_sg_symbol_H-M 'P 21/c'
_cod_database_code 2009975

loop_
_symmetry_equiv_pos_as_xyz
'x, y, z'
'x, -y+1/2, z+1/2'
'-x, -y, -z'
'-x, y-1/2, -z-1/2'

loop_
_atom_site_aniso_label
_atom_site_aniso_U_11
_atom_site_aniso_U_22
_atom_site_aniso_U_33
_atom_site_aniso_U_12
_atom_site_aniso_U_13
_atom_site_aniso_U_23
V 0.0253(6) 0.0289(6) 0.0322(7) 0.0030(5) 0.0039(5) 0.0016(6)
S 0.0366(10) 0.0356(10) 0.0300(10) -0.0025(8) 0.0019(8) 0.0006(8)
O1 0.040(3) 0.041(3) 0.034(3) 0.002(2) 0.002(2) -0.001(2)
O2 0.030(3) 0.030(3) 0.044(3) 0.004(2) 0.006(2) 0.006(2)
O3 0.028(2) 0.028(3) 0.046(3) 0.008(2) 0.010(2) 0.008(2)
O4 0.054(3) 0.045(3) 0.035(3) 0.014(3) -0.007(2) -0.002(2)
O5 0.052(3) 0.042(3) 0.040(3) 0.006(3) 0.008(3) 0.009(3)
O6 0.058(3) 0.055(3) 0.036(3) 0.012(3) 0.014(3) 0.002(3)
O7 0.056(4) 0.067(4) 0.067(4) -0.033(3) 0.013(3) -0.002(3)
N1 0.029(3) 0.039(3) 0.034(3) -0.002(3) 0.010(3) 0.003(3)
N2 0.036(3) 0.032(3) 0.032(3) 0.000(3) 0.001(3) 0.007(3)
N3 0.037(3) 0.032(3) 0.034(3) 0.003(3) 0.001(3) -0.005(3)
N4 0.035(3) 0.040(4) 0.040(4) 0.000(3) 0.009(3) -0.002(3)
C1 0.034(4) 0.044(5) 0.058(5) -0.002(4) 0.006(4) 0.005(4)
C2 0.047(5) 0.042(5) 0.057(6) -0.008(4) 0.011(4) 0.009(4)
C3 0.044(5) 0.032(4) 0.055(6) -0.005(4) 0.004(4) 0.009(4)
C4 0.041(5) 0.026(4) 0.047(5) 0.007(3) 0.002(4) 0.003(4)
C5 0.033(4) 0.037(4) 0.037(4) 0.005(3) 0.000(3) -0.005(3)
C6 0.054(5) 0.031(4) 0.049(5) 0.018(4) -0.003(4) 0.000(4)
C7 0.046(5) 0.054(6) 0.047(5) 0.027(4) -0.004(4) -0.002(4)
C8 0.068(7) 0.070(7) 0.093(8) 0.039(6) 0.003(6) 0.003(6)
C9 0.032(4) 0.050(5) 0.046(5) 0.010(4) 0.006(4) -0.001(4)
C10 0.033(4) 0.039(4) 0.030(4) 0.006(3) 0.005(3) -0.001(3)
C11 0.039(4) 0.036(4) 0.029(4) 0.009(3) 0.009(3) 0.005(3)
C12 0.029(4) 0.052(5) 0.036(4) 0.004(4) 0.009(3) -0.002(4)
C13 0.029(4) 0.039(4) 0.048(5) 0.001(4) 0.003(4) -0.004(4)
C14 0.028(4) 0.042(5) 0.051(5) 0.000(4) -0.001(4) -0.010(4)
C15 0.039(4) 0.034(4) 0.031(4) 0.000(3) 0.007(3) 0.006(3)
C16 0.037(4) 0.035(4) 0.030(4) 0.011(3) 0.004(3) -0.001(3)
C17 0.051(5) 0.034(5) 0.045(5) 0.009(4) 0.004(4) -0.004(4)
C18 0.035(4) 0.043(5) 0.054(5) 0.016(4) 0.010(4) -0.004(4)
C19 0.069(6) 0.060(6) 0.071(6) 0.034(5) 0.001(5) -0.018(5)
C20 0.037(5) 0.059(6) 0.038(5) 0.019(4) 0.003(4) 0.002(4)
C21 0.027(4) 0.040(4) 0.031(4) 0.006(3) 0.001(3) 0.009(3)
C22 0.028(4) 0.031(4) 0.034(4) 0.009(3) 0.005(3) 0.012(3)
C23 0.021(4) 0.042(5) 0.051(5) 0.005(3) 0.000(3) 0.001(4)
OW1 0.046(4) 0.081(5) 0.083(5) -0.005(3) 0.020(3) -0.017(4)
OW2 0.064(4) 0.074(4) 0.070(4) -0.004(4) 0.009(3) -0.005(4)
OW3 0.065(5) 0.129(7) 0.154(8) -0.005(5) 0.031(5) -0.028(7)
OW4 0.067(4) 0.085(5) 0.081(5) -0.001(4) 0.007(4) 0.003(4)
OW5 0.067(5) 0.125(7) 0.160(9) -0.014(5) -0.001(5) 0.031(7)

loop_
_atom_site_label
_atom_site_fract_x
_atom_site_fract_y
_atom_site_fract_z
_atom_site_U_iso_or_equiv
_atom_site_thermal_displace_type
_atom_site_calc_flag
_atom_site_refinement_flags
_atom_site_occupancy
_atom_site_disorder_group
_atom_site_type_symbol
V 0.10923(10) 0.22002(10) 0.92884(6) 0.0290(3) Uani d . 1 . V
S -0.02296(15) 0.18957(15) 0.75770(9) 0.0347(5) Uani d . 1 . S
O1 0.1658(4) 0.2644(4) 1.0010(2) 0.0390(12) Uani d . 1 . O
O2 0.1044(4) 0.0593(4) 0.9407(2) 0.0348(12) Uani d . 1 . O
O3 -0.0508(4) 0.2181(4) 0.9330(2) 0.0336(11) Uani d . 1 . O
O4 0.0497(4) 0.1656(4) 0.8229(2) 0.0467(14) Uani d . 1 . O
O5 -0.0460(4) 0.3091(4) 0.7535(2) 0.0446(13) Uani d . 1 . O
O6 0.0335(5) 0.1581(4) 0.7046(2) 0.0490(14) Uani d . 1 . O
O7 -0.1281(5) 0.1302(5) 0.7533(3) 0.063(2) Uani d . 1 . O
N1 0.2683(5) 0.1990(5) 0.9013(3) 0.0331(14) Uani d . 1 . N
N2 0.0827(5) 0.3805(5) 0.8865(3) 0.0341(14) Uani d . 1 . N
N3 -0.0357(5) -0.0922(5) 0.8495(3) 0.0353(14) Uani d . 1 . N
N4 -0.2016(5) 0.0771(5) 0.8770(3) 0.0385(15) Uani d . 1 . N
C1 0.3333(7) 0.3003(7) 0.8978(4) 0.046(2) Uani d D 1 . C
C2 0.2679(7) 0.3854(7) 0.8520(5) 0.048(2) Uani d D 1 . C
C3 0.1826(7) 0.4469(7) 0.8822(4) 0.045(2) Uani d D 1 . C
C4 0.0130(6) 0.4468(6) 0.9235(4) 0.039(2) Uani d D 1 . C
C5 -0.1056(6) 0.4071(6) 0.9163(4) 0.036(2) Uani d . 1 . C
C6 -0.1904(7) 0.4844(6) 0.9067(4) 0.046(2) Uani d D 1 . C
C7 -0.3035(7) 0.4536(7) 0.9015(4) 0.051(2) Uani d . 1 . C
C8 -0.3936(9) 0.5413(9) 0.8942(6) 0.079(3) Uani d . 1 . C
C9 -0.3263(6) 0.3440(7) 0.9006(4) 0.043(2) Uani d D 1 . C
C10 -0.2441(6) 0.2639(6) 0.9098(3) 0.034(2) Uani d . 1 . C
C11 -0.1306(6) 0.2960(6) 0.9194(3) 0.034(2) Uani d . 1 . C
C12 -0.2739(6) 0.1458(7) 0.9113(4) 0.039(2) Uani d D 1 . C
C13 -0.2159(6) -0.0425(6) 0.8838(4) 0.039(2) Uani d D 1 . C
C14 -0.1615(6) -0.1040(7) 0.8357(4) 0.041(2) Uani d D 1 . C
C15 0.0211(6) -0.1471(6) 0.9139(4) 0.035(2) Uani d D 1 . C
C16 0.1439(6) -0.1246(6) 0.9217(3) 0.034(2) Uani d . 1 . C
C17 0.2180(7) -0.2096(7) 0.9181(4) 0.044(2) Uani d D 1 . C
C18 0.3329(6) -0.1890(7) 0.9249(4) 0.044(2) Uani d . 1 . C
C19 0.4140(8) -0.2802(8) 0.9218(5) 0.069(3) Uani d . 1 . C
C20 0.3673(7) -0.0814(7) 0.9335(4) 0.045(2) Uani d D 1 . C
C21 0.2950(6) 0.0056(6) 0.9376(3) 0.033(2) Uani d . 1 . C
C22 0.1804(6) -0.0177(6) 0.9337(3) 0.031(2) Uani d . 1 . C
C23 0.3384(6) 0.1211(6) 0.9479(4) 0.039(2) Uani d D 1 . C
OW1 0.2565(5) 0.1098(5) 0.7576(3) 0.069(2) Uani d . 1 . O
OW2 0.7242(5) 0.1236(5) 0.2447(3) 0.070(2) Uani d . 1 . O
OW3 0.4611(6) 0.2123(8) 0.7658(5) 0.115(3) Uani d . 1 . O
OW4 0.6416(5) 0.0964(6) 0.7473(3) 0.079(2) Uani d . 1 . O
OW5 0.4826(6) 0.0829(8) 0.2070(5) 0.120(3) Uani d . 1 . O
H1A 0.410(4) 0.287(6) 0.887(4) 0.05(2) Uiso d D 1 . H
H1B 0.357(5) 0.335(4) 0.9431(18) 0.011(15) Uiso d D 1 . H
H2A 0.228(6) 0.347(6) 0.815(3) 0.06(3) Uiso d D 1 . H
H2B 0.322(5) 0.444(5) 0.841(4) 0.06(3) Uiso d D 1 . H
H3A 0.219(6) 0.472(6) 0.929(2) 0.04(2) Uiso d D 1 . H
H3B 0.161(5) 0.513(3) 0.860(3) 0.015(15) Uiso d D 1 . H
H4A 0.048(5) 0.444(5) 0.9730(16) 0.027(18) Uiso d D 1 . H
H4B 0.010(5) 0.521(3) 0.911(3) 0.025(17) Uiso d D 1 . H
H6 -0.175(5) 0.560(3) 0.910(3) 0.025(18) Uiso d D 1 . H
H9 -0.405(4) 0.312(7) 0.895(4) 0.07(3) Uiso d D 1 . H
H12A -0.355(3) 0.128(6) 0.889(3) 0.04(2) Uiso d D 1 . H
H12B -0.272(6) 0.113(6) 0.957(2) 0.05(2) Uiso d D 1 . H
H13A -0.294(3) -0.054(7) 0.875(4) 0.07(3) Uiso d D 1 . H
H13B -0.186(6) -0.057(6) 0.9327(17) 0.05(2) Uiso d D 1 . H
H14A -0.182(7) -0.076(7) 0.788(2) 0.06(3) Uiso d D 1 . H
H14B -0.171(6) -0.181(3) 0.837(3) 0.04(2) Uiso d D 1 . H
H15A -0.016(5) -0.118(5) 0.951(2) 0.025(17) Uiso d D 1 . H
H15B 0.003(6) -0.229(3) 0.906(4) 0.05(2) Uiso d D 1 . H
H17 0.196(5) -0.283(3) 0.909(3) 0.026(18) Uiso d D 1 . H
H20 0.443(3) -0.073(7) 0.934(4) 0.05(2) Uiso d D 1 . H
H23A 0.341(8) 0.150(8) 0.995(2) 0.10(4) Uiso d D 1 . H
H23B 0.418(3) 0.131(5) 0.939(3) 0.031(18) Uiso d D 1 . H
HN1 0.2569 0.1622 0.8613 0.080 Uiso d . 1 . H
HN2 0.0433 0.3768 0.8432 0.080 Uiso d . 1 . H
HN3A -0.0173 -0.0205 0.8507 0.080 Uiso d . 1 . H
HN3B -0.0086 -0.1226 0.8152 0.080 Uiso d . 1 . H
HN4A -0.2156 0.0945 0.8335 0.080 Uiso d . 1 . H
HN4B -0.1292 0.0947 0.8934 0.080 Uiso d . 1 . H
H8A -0.4427 0.5156 0.9281 0.080 Uiso d . 1 . H
H8B -0.4177 0.5806 0.8525 0.080 Uiso d . 1 . H
H8C -0.3724 0.6093 0.9248 0.080 Uiso d . 1 . H
H19A 0.3667 -0.3602 0.9165 0.080 Uiso d . 1 . H
H19B 0.4615 -0.2979 0.9639 0.080 Uiso d . 1 . H
H19C 0.4495 -0.2869 0.8835 0.080 Uiso d . 1 . H
HW1A 0.2382 0.0290 0.7695 0.080 Uiso d . 1 . H
HW1B 0.3319 0.0978 0.7445 0.080 Uiso d . 1 . H
HW2A 0.7255 0.1996 0.2480 0.080 Uiso d . 1 . H
HW2B 0.7357 0.1021 0.2010 0.080 Uiso d . 1 . H
HW3A 0.4672 0.1859 0.8087 0.080 Uiso d . 1 . H
HW3B 0.4552 0.2926 0.7658 0.080 Uiso d . 1 . H
HW4A 0.5920 0.1580 0.7520 0.080 Uiso d . 1 . H
HW4B 0.7100 0.1310 0.7310 0.080 Uiso d . 1 . H
HW5A 0.5456 0.1237 0.2333 0.080 Uiso d . 1 . H
HW5B 0.4394 0.0506 0.2376 0.080 Uiso d . 1 . H

loop_
_atom_type_symbol
_atom_type_description
_atom_type_scat_dispersion_real
_atom_type_scat_dispersion_imag
_atom_type_scat_source
H H 0.0000 0.0000 'International Tables Vol C Tables 4.2.6.8 and 6.1.1.4'
C C 0.0181 0.0091 'International Tables Vol C Tables 4.2.6.8 and 6.1.1.4'
O O 0.0492 0.0322 'International Tables Vol C Tables 4.2.6.8 and 6.1.1.4'
N N 0.0311 0.0180 'International Tables Vol C Tables 4.2.6.8 and 6.1.1.4'
S S 0.3331 0.5567 'International Tables Vol C Tables 4.2.6.8 and 6.1.1.4'
V V 0.0687 2.1097 'International Tables Vol C Tables 4.2.6.8 and 6.1.1.4'

loop_
_geom_angle_atom_site_label_1
_geom_angle_atom_site_label_2
_geom_angle_atom_site_label_3
_geom_angle
_geom_angle_publ_flag
O1 V O3 102.2(2) yes
O1 V O2 103.7(2) yes
O3 V O2 85.9(2) yes
O1 V N2 94.2(2) yes
O3 V N2 87.6(2) yes
O2 V N2 161.9(2) yes
O1 V N1 92.3(2) yes
O3 V N1 165.3(2) yes
O2 V N1 88.0(2) yes
N2 V N1 94.2(2) yes
O1 V O4 172.5(2) yes
O3 V O4 84.7(2) yes
O2 V O4 79.5(2) yes
N2 V O4 83.1(2) yes
N1 V O4 81.0(2) yes
O6 S O7 111.4(4) yes
O6 S O5 109.1(3) yes
O7 S O5 109.2(4) yes
O6 S O4 110.0(3) yes
O7 S O4 108.5(3) yes
O5 S O4 108.6(3) yes
C22 O2 V 129.7(4) yes
C11 O3 V 131.5(4) yes
S O4 V 146.8(3) yes
C1 N1 C23 108.5(6) yes
C1 N1 V 115.9(5) yes
C23 N1 V 109.8(4) yes
C3 N2 C4 107.2(6) yes
C3 N2 V 117.6(5) yes
C4 N2 V 110.1(4) yes
C14 N3 C15 113.0(6) yes
C13 N4 C12 114.7(6) yes
N1 C1 C2 112.3(6) yes
C3 C2 C1 113.6(7) yes
N2 C3 C2 113.3(7) yes
N2 C4 C5 114.3(6) yes
C11 C5 C4 121.5(6) yes
C6 C5 C4 118.2(7) yes
C9 C7 C8 123.1(8) yes
C6 C7 C8 119.8(8) yes
C9 C10 C12 120.7(7) yes
C11 C10 C12 120.1(6) yes
O3 C11 C5 122.6(7) yes
O3 C11 C10 118.8(6) yes
C10 C12 N4 111.3(6) yes
N4 C13 C14 110.8(7) yes
C13 C14 N3 113.3(6) yes
C16 C15 N3 106.5(6) yes
C22 C16 C15 118.1(6) yes
C17 C16 C15 120.4(7) yes
C20 C18 C19 121.6(8) yes
C17 C18 C19 121.2(8) yes
C20 C21 C23 120.7(7) yes
C22 C21 C23 120.9(6) yes
O2 C22 C16 118.1(6) yes
O2 C22 C21 123.3(6) yes
N1 C23 C21 111.3(6) yes
C1 N1 HN1 110.4(6) no
C23 N1 HN1 103.4(6) no
V N1 HN1 108.1(4) no
C3 N2 HN2 104.1(6) no
C4 N2 HN2 106.2(6) no
V N2 HN2 110.9(4) no
C14 N3 HN3A 109.6(6) no
C15 N3 HN3A 109.6(6) no
C14 N3 HN3B 109.0(6) no
C15 N3 HN3B 108.8(6) no
HN3A N3 HN3B 106.7(6) no
C13 N4 HN4A 108.8(6) no
C12 N4 HN4A 108.9(6) no
C13 N4 HN4B 108.8(6) no
C12 N4 HN4B 108.4(6) no
HN4A N4 HN4B 106.9(6) no
N1 C1 H1A 114.(4) no
C2 C1 H1A 111.(4) no
N1 C1 H1B 111.(3) no
C2 C1 H1B 108.(3) no
H1A C1 H1B 100.(5) no
C3 C2 H2A 107.(5) no
C1 C2 H2A 107.(5) no
C3 C2 H2B 106.(5) no
C1 C2 H2B 109.(5) no
H2A C2 H2B 115.(7) no
N2 C3 H3A 108.(4) no
C2 C3 H3A 110.(4) no
N2 C3 H3B 110.(4) no
C2 C3 H3B 112.(4) no
H3A C3 H3B 104.(6) no
N2 C4 H4A 109.(4) no
C5 C4 H4A 106.(4) no
N2 C4 H4B 112.(4) no
C5 C4 H4B 108.(4) no
H4A C4 H4B 107.(5) no
C5 C6 H6 122.(4) no
C7 C6 H6 116.(4) no
C7 C8 H8A 102.7(8) no
C7 C8 H8B 121.2(10) no
H8A C8 H8B 128.2(10) no
C7 C8 H8C 114.3(9) no
H8A C8 H8C 86.6(8) no
H8B C8 H8C 97.9(9) no
C7 C9 H9 124.(5) no
C10 C9 H9 113.(5) no
C10 C12 H12A 114.(4) no
N4 C12 H12A 107.(4) no
C10 C12 H12B 116.(5) no
N4 C12 H12B 108.(4) no
H12A C12 H12B 100.(6) no
N4 C13 H13A 105.(6) no
C14 C13 H13A 111.(6) no
N4 C13 H13B 104.(4) no
C14 C13 H13B 117.(4) no
H13A C13 H13B 109.(7) no
C13 C14 H14A 114.(5) no
N3 C14 H14A 101.(5) no
C13 C14 H14B 114.(5) no
N3 C14 H14B 102.(5) no
H14A C14 H14B 111.(7) no
C16 C15 H15A 116.(4) no
N3 C15 H15A 107.(4) no
C16 C15 H15B 112.(4) no
N3 C15 H15B 104.(4) no
H15A C15 H15B 110.(6) no
C16 C17 H17 124.(4) no
C18 C17 H17 115.(4) no
C18 C19 H19A 108.4(8) no
C18 C19 H19B 114.1(8) no
H19A C19 H19B 95.7(8) no
C18 C19 H19C 120.0(9) no
H19A C19 H19C 98.6(7) no
H19B C19 H19C 115.1(9) no
C18 C20 H20 113.(5) no
C21 C20 H20 124.(5) no
N1 C23 H23A 108.(6) no
C21 C23 H23A 113.(6) no
N1 C23 H23B 105.(4) no
C21 C23 H23B 113.(4) no
H23A C23 H23B 106.(7) no
HW1A OW1 HW1B 99.9(5) no
HW2A OW2 HW2B 109.5(6) no
HW3A OW3 HW3B 109.7(9) no
HW4A OW4 HW4B 105.7(6) no
HW5A OW5 HW5B 108.1(9) no

loop_
_geom_bond_atom_site_label_1
_geom_bond_atom_site_label_2
_geom_bond_site_symmetry_2
_geom_bond_distance
_geom_bond_publ_flag
V O1 . 1.602(5) yes
V O3 . 1.968(5) yes
V O2 . 1.972(5) yes
V N2 . 2.135(6) yes
V N1 . 2.139(6) yes
V O4 . 2.255(5) yes
S O6 . 1.454(5) yes
S O7 . 1.458(6) yes
S O5 . 1.479(6) yes
S O4 . 1.483(5) yes
O2 C22 . 1.344(8) yes
O3 C11 . 1.346(8) yes
N1 C1 . 1.474(10) yes
N1 C23 . 1.489(9) yes
N2 C3 . 1.478(10) yes
N2 C4 . 1.485(9) yes
N3 C14 . 1.509(9) yes
N3 C15 . 1.521(9) yes
N4 C13 . 1.474(10) yes
N4 C12 . 1.489(9) yes
C1 C2 . 1.517(11) yes
C2 C3 . 1.510(12) yes
C4 C5 . 1.502(10) yes
C7 C8 . 1.516(11) yes
C10 C12 . 1.483(11) yes
C13 C14 . 1.496(11) yes
C15 C16 . 1.498(10) yes
C18 C19 . 1.496(11) yes
C21 C23 . 1.501(11) yes
N1 HN1 . 0.923(6) no
N2 HN2 . 0.926(6) no
N3 HN3A . 0.899(6) no
N3 HN3B . 0.914(6) no
N4 HN4A . 0.903(6) no
N4 HN4B . 0.905(6) no
C1 H1A . 1.01(3) no
C1 H1B . 1.01(3) no
C2 H2A . 0.94(3) no
C2 H2B . 1.02(3) no
C3 H3A . 1.02(3) no
C3 H3B . 0.94(3) no
C4 H4A . 1.02(3) no
C4 H4B . 0.94(3) no
C6 H6 . 0.94(3) no
C8 H8A . 1.052(12) no
C8 H8B . 0.975(11) no
C8 H8C . 1.041(11) no
C9 H9 . 1.02(3) no
C12 H12A . 1.03(3) no
C12 H12B . 1.02(3) no
C13 H13A . 0.94(3) no
C13 H13B . 1.01(3) no
C14 H14A . 1.03(3) no
C14 H14B . 0.94(3) no
C15 H15A . 1.02(3) no
C15 H15B . 1.02(3) no
C17 H17 . 0.94(3) no
C19 H19A . 1.125(10) no
C19 H19B . 0.966(9) no
C19 H19C . 0.975(10) no
C20 H20 . 0.93(3) no
C23 H23A . 1.03(3) no
C23 H23B . 1.03(3) no
OW1 HW1A . 1.047(7) no
OW1 HW1B . 1.018(6) no
OW2 HW2A . 0.927(7) no
OW2 HW2B . 0.973(6) no
OW3 HW3A . 0.929(10) no
OW3 HW3B . 0.979(9) no
OW4 HW4A . 0.979(7) no
OW4 HW4B . 1.046(7) no
OW5 HW5A . 0.981(8) no
OW5 HW5B . 0.979(9) no

loop_
_geom_torsion_atom_site_label_1
_geom_torsion_atom_site_label_2
_geom_torsion_atom_site_label_3
_geom_torsion_atom_site_label_4
_geom_torsion
_geom_torsion_publ_flag
V S O1 O2 -2.9(7) no
S O1 O2 O3 -54.45(15) no
O1 O2 O3 O4 103.6(2) no
O2 O3 O4 N1 -55.1(2) no
O3 O4 N1 N2 -55.0(2) no
O4 N1 N2 C1 -141.7(5) no
N1 N2 C1 C2 136.9(8) no
N2 C1 C2 C3 32.2(5) no
C1 C2 C3 C4 -67.0(15) no
C2 C3 C4 C5 -39.9(19) no
C3 C4 C5 C11 61.4(14) no
C4 C5 C11 C21 -5.4(8) no
C5 C11 C21 C22 -177.5(7) no
C11 C21 C22 C23 -9.0(9) no
